data_7050723
loop_
_publ_author_name
'Chi, Dae Yoon'
'Fun, H.'
'Hermann, W. A.'
'Song, Y.'
'Wang, Y.'
'Xin, X.'

_publ_section_title
;
Sign alteration of nonlinear refraction of the isomorphous
cubane-shaped heterothiometallic clusters originating from a skeleton atomic
effect
;
_journal_name_full 'New Journal of Chemistry'
_journal_year 2002
_chemical_formula_sum 'C18 H21 Cu3 I N3 O S3 W'
_chemical_formula_weight 892.93
_space_group_IT_number 19
_symmetry_cell_setting orthorhombic
_symmetry_space_group_name_Hall 'P 2ac 2ab'
_symmetry_space_group_name_H-M 'P 21 21 21'
_cell_angle_alpha 90.00
_cell_angle_beta 90.00
_cell_angle_gamma 90.00
_cell_formula_units_Z 4
_cell_length_a 11.968(5)
_cell_length_b 19.102(4)
_cell_length_c 11.209(2)
_cell_measurement_temperature 293(2)
_cell_volume 2562.3(13)
_diffrn_ambient_temperature 293(2)
_exptl_crystal_density_diffrn 2.315
_cod_depositor_comments
;
The following automatic conversions were performed:
'_symmetry_cell_setting' value 'Orthorhombic' changed to 'orthorhombic'
according to '/home/saulius/struct/CIF-dictionaries/cif_core.dic'
dictionary named 'cif_core.dic' version 2.4.1 from 2010-06-29.

Automatic conversion script
Id: cif_fix_enum 1527 2010-12-29 10:47:43Z saulius 
;
_cod_database_code 7050723

loop_
_symmetry_equiv_pos_as_xyz
'x, y, z'
'-x+1/2, -y, z+1/2'
'-x, y+1/2, -z+1/2'
'x+1/2, -y+1/2, -z'

loop_
_atom_site_label
_atom_site_type_symbol
_atom_site_fract_x
_atom_site_fract_y
_atom_site_fract_z
_atom_site_U_iso_or_equiv
_atom_site_adp_type
_atom_site_occupancy
_atom_site_symmetry_multiplicity
_atom_site_calc_flag
_atom_site_refinement_flags
_atom_site_disorder_assembly
_atom_site_disorder_group
W1 W 0.53551(4) 0.85314(2) 0.52387(4) 0.06146(14) Uani 1 1 d . . .
I1 I 0.59837(9) 0.94436(5) 0.18991(8) 0.0794(3) Uani 1 1 d . . .
Cu1 Cu 0.71626(12) 0.90530(8) 0.41502(18) 0.0773(4) Uani 1 1 d . . .
Cu2 Cu 0.51713(15) 0.81073(9) 0.29439(15) 0.0802(4) Uani 1 1 d . . .
Cu3 Cu 0.45500(15) 0.96482(8) 0.40628(17) 0.0823(4) Uani 1 1 d . . .
S1 S 0.6632(3) 0.79000(15) 0.4222(3) 0.0682(7) Uani 1 1 d . . .
S2 S 0.5991(3) 0.96395(15) 0.5413(3) 0.0669(7) Uani 1 1 d . . .
S3 S 0.3766(2) 0.85487(17) 0.4154(3) 0.0720(7) Uani 1 1 d . . .
O1 O 0.5125(8) 0.8154(5) 0.6666(7) 0.079(2) Uani 1 1 d . . .
N1 N 0.8777(8) 0.9216(5) 0.3898(9) 0.064(2) Uani 1 1 d . . .
N2 N 0.4860(9) 0.7520(5) 0.1509(9) 0.071(3) Uani 1 1 d . . .
N3 N 0.3642(9) 1.0487(5) 0.3656(11) 0.077(3) Uani 1 1 d . . .
C11 C 0.9444(10) 0.8674(8) 0.4008(13) 0.079(4) Uani 1 1 d . . .
H11A H 0.9131 0.8243 0.4197 0.095 Uiso 1 1 calc R . .
C12 C 1.0605(11) 0.8713(8) 0.3855(15) 0.088(4) Uani 1 1 d . . .
H12A H 1.1058 0.8318 0.3890 0.105 Uiso 1 1 calc R . .
C13 C 1.1040(11) 0.9376(7) 0.3648(14) 0.082(4) Uani 1 1 d . . .
H13A H 1.1809 0.9438 0.3590 0.098 Uiso 1 1 calc R . .
C14 C 1.0354(12) 0.9931(7) 0.3531(14) 0.084(4) Uani 1 1 d . . .
H14A H 1.0643 1.0373 0.3372 0.100 Uiso 1 1 calc R . .
C15 C 0.9226(10) 0.9835(6) 0.3650(11) 0.066(3) Uani 1 1 d . . .
C16 C 0.8444(12) 1.0452(6) 0.3572(12) 0.075(3) Uani 1 1 d . . .
H16A H 0.7840 1.0343 0.3039 0.112 Uiso 1 1 calc R . .
H16B H 0.8843 1.0852 0.3277 0.112 Uiso 1 1 calc R . .
H16C H 0.8150 1.0554 0.4349 0.112 Uiso 1 1 calc R . .
C21 C 0.5272(14) 0.7719(8) 0.0427(12) 0.092(4) Uani 1 1 d . . .
H21A H 0.5715 0.8118 0.0372 0.110 Uiso 1 1 calc R . .
C22 C 0.5050(17) 0.7354(8) -0.0543(15) 0.105(6) Uani 1 1 d . . .
H22A H 0.5351 0.7498 -0.1268 0.126 Uiso 1 1 calc R . .
C23 C 0.4410(16) 0.6788(10) -0.0514(17) 0.111(6) Uani 1 1 d . . .
H23A H 0.4236 0.6550 -0.1213 0.134 Uiso 1 1 calc R . .
C24 C 0.4020(18) 0.6564(9) 0.0531(19) 0.116(6) Uani 1 1 d . . .
H24A H 0.3594 0.6158 0.0569 0.139 Uiso 1 1 calc R . .
C25 C 0.4253(13) 0.6943(7) 0.1575(14) 0.085(4) Uani 1 1 d . . .
C26 C 0.3789(19) 0.6744(9) 0.2732(17) 0.122(7) Uani 1 1 d . . .
H26A H 0.4376 0.6732 0.3315 0.182 Uiso 1 1 calc R . .
H26B H 0.3451 0.6290 0.2671 0.182 Uiso 1 1 calc R . .
H26C H 0.3236 0.7081 0.2968 0.182 Uiso 1 1 calc R . .
C31 C 0.3581(13) 1.0670(8) 0.2488(14) 0.088(4) Uani 1 1 d . . .
H31A H 0.3964 1.0415 0.1911 0.106 Uiso 1 1 calc R . .
C32 C 0.2942(15) 1.1240(8) 0.2171(14) 0.090(4) Uani 1 1 d . . .
H32A H 0.2918 1.1374 0.1373 0.108 Uiso 1 1 calc R . .
C33 C 0.2354(13) 1.1610(8) 0.2973(17) 0.093(4) Uani 1 1 d . . .
H33A H 0.1930 1.1994 0.2737 0.111 Uiso 1 1 calc R . .
C34 C 0.2391(12) 1.1410(7) 0.4146(19) 0.097(5) Uani 1 1 d . . .
H34A H 0.1978 1.1654 0.4714 0.116 Uiso 1 1 calc R . .
C35 C 0.3058(12) 1.0833(7) 0.4495(13) 0.082(4) Uani 1 1 d . . .
C36 C 0.3107(19) 1.0575(9) 0.5694(16) 0.120(6) Uani 1 1 d . . .
H36A H 0.2825 1.0105 0.5717 0.180 Uiso 1 1 calc R . .
H36B H 0.2661 1.0868 0.6202 0.180 Uiso 1 1 calc R . .
H36C H 0.3867 1.0580 0.5966 0.180 Uiso 1 1 calc R . .

loop_
_atom_site_aniso_label
_atom_site_aniso_U_11
_atom_site_aniso_U_22
_atom_site_aniso_U_33
_atom_site_aniso_U_23
_atom_site_aniso_U_13
_atom_site_aniso_U_12
W1 0.0585(2) 0.0620(2) 0.0639(2) 0.0073(2) 0.0027(2) 0.0000(2)
I1 0.0926(6) 0.0801(5) 0.0655(4) 0.0073(4) 0.0015(5) -0.0078(5)
Cu1 0.0583(7) 0.0729(9) 0.1005(11) -0.0027(9) 0.0106(9) -0.0055(7)
Cu2 0.0752(10) 0.0873(10) 0.0781(9) -0.0142(8) -0.0055(9) 0.0007(9)
Cu3 0.0785(9) 0.0664(8) 0.1019(11) 0.0085(8) -0.0178(10) 0.0042(8)
S1 0.0605(15) 0.0613(15) 0.0826(19) 0.0003(15) -0.0027(16) 0.0050(13)
S2 0.0666(15) 0.0662(15) 0.0677(17) -0.0049(14) -0.0016(15) 0.0000(13)
S3 0.0505(13) 0.0710(16) 0.095(2) 0.0001(18) -0.0031(15) -0.0036(14)
O1 0.084(6) 0.085(5) 0.069(5) 0.007(4) 0.016(5) -0.003(5)
N1 0.058(5) 0.062(5) 0.070(6) 0.005(5) -0.002(5) -0.002(4)
N2 0.071(6) 0.065(5) 0.077(6) -0.005(5) -0.012(6) 0.005(5)
N3 0.072(6) 0.067(6) 0.092(7) 0.004(6) -0.009(6) -0.004(5)
C11 0.054(6) 0.097(9) 0.087(9) 0.014(7) 0.000(6) -0.008(6)
C12 0.072(8) 0.090(9) 0.101(10) 0.003(8) 0.009(8) 0.029(7)
C13 0.064(7) 0.080(8) 0.101(10) 0.017(8) -0.007(8) -0.007(7)
C14 0.069(7) 0.083(8) 0.099(10) -0.001(8) -0.001(9) -0.025(8)
C15 0.076(7) 0.067(6) 0.057(6) 0.016(5) -0.014(6) -0.013(6)
C16 0.082(8) 0.066(7) 0.076(7) -0.004(6) -0.002(7) -0.001(6)
C21 0.109(10) 0.083(8) 0.083(9) -0.001(7) 0.007(10) -0.006(9)
C22 0.140(16) 0.086(9) 0.089(10) -0.020(8) 0.003(10) 0.021(11)
C23 0.118(14) 0.114(13) 0.102(13) -0.023(11) -0.005(11) 0.002(11)
C24 0.123(13) 0.080(9) 0.144(17) -0.029(11) -0.011(14) -0.005(10)
C25 0.092(10) 0.074(8) 0.090(9) -0.004(7) 0.006(8) -0.008(8)
C26 0.153(18) 0.091(10) 0.121(14) -0.013(10) 0.022(14) -0.035(12)
C31 0.088(9) 0.092(9) 0.084(9) 0.014(8) -0.017(8) -0.003(8)
C32 0.106(11) 0.088(9) 0.077(9) 0.017(8) -0.012(9) 0.004(9)
C33 0.084(9) 0.079(9) 0.115(12) 0.011(9) -0.013(10) 0.014(8)
C34 0.080(8) 0.061(7) 0.149(15) 0.012(9) 0.007(10) -0.003(7)
C35 0.075(7) 0.083(8) 0.088(10) 0.015(7) 0.001(7) 0.003(7)
C36 0.144(16) 0.114(12) 0.103(12) 0.016(11) 0.026(12) 0.002(13)

loop_
_geom_bond_atom_site_label_1
_geom_bond_atom_site_label_2
_geom_bond_distance
_geom_bond_site_symmetry_2
_geom_bond_publ_flag
W1 O1 1.776(8) . ?
W1 S2 2.258(3) . ?
W1 S1 2.255(3) . ?
W1 S3 2.257(3) . ?
W1 Cu1 2.6758(18) . ?
W1 Cu3 2.6863(17) . ?
W1 Cu2 2.7056(17) . ?
I1 Cu2 2.972(2) . ?
I1 Cu1 2.986(2) . ?
I1 Cu3 2.996(2) . ?
Cu1 N1 1.977(9) . ?
Cu1 S2 2.286(4) . ?
Cu1 S1 2.294(3) . ?
Cu2 N2 1.996(10) . ?
Cu2 S1 2.294(4) . ?
Cu2 S3 2.320(4) . ?
Cu3 N3 1.989(11) . ?
Cu3 S2 2.294(4) . ?
Cu3 S3 2.303(4) . ?
N1 C11 1.313(16) . ?
N1 C15 1.329(14) . ?
N2 C25 1.321(16) . ?
N2 C21 1.364(17) . ?
N3 C35 1.345(18) . ?
N3 C31 1.358(19) . ?
C11 C12 1.402(18) . ?
C12 C13 1.389(19) . ?
C13 C14 1.35(2) . ?
C14 C15 1.369(18) . ?
C15 C16 1.508(17) . ?
C21 C22 1.32(2) . ?
C22 C23 1.33(2) . ?
C23 C24 1.33(2) . ?
C24 C25 1.40(2) . ?
C25 C26 1.46(2) . ?
C31 C32 1.378(19) . ?
C32 C33 1.34(2) . ?
C33 C34 1.37(2) . ?
C34 C35 1.416(19) . ?
C35 C36 1.43(2) . ?
